data_1543680
loop_
_publ_author_name
'Dalvi, Prashant B.'
'Lin, Kuang-Ling'
'Kulkarni, Manohar V.'
'Sun, Chung-Ming'

_publ_section_title
;
 Rhodium-Catalyzed Regioselective Synthesis of Isocoumarins through
 Benzothiadiazine-Fused Frameworks.
;
_journal_issue 15
_journal_name_full 'Organic letters'
_journal_page_first 3706
_journal_page_last 3709
_journal_paper_doi 10.1021/acs.orglett.6b01408
_journal_volume 18
_journal_year 2016
_chemical_formula_sum 'C19 H18 Cl N3 O5 S'
_chemical_formula_weight 435.87
_chemical_name_systematic
; 
 ? 
;
_space_group_IT_number 14
_symmetry_cell_setting monoclinic
_symmetry_space_group_name_Hall '-P 2yn'
_symmetry_space_group_name_H-M 'P 1 21/n 1'
_atom_sites_solution_hydrogens geom
_atom_sites_solution_primary direct
_atom_sites_solution_secondary difmap
_audit_creation_method SHELXL-97
_cell_angle_alpha 90.00
_cell_angle_beta 95.5580(10)
_cell_angle_gamma 90.00
_cell_formula_units_Z 4
_cell_length_a 5.2273(2)
_cell_length_b 23.0379(11)
_cell_length_c 15.5364(8)
_cell_measurement_reflns_used 4320
_cell_measurement_temperature 100(2)
_cell_measurement_theta_max 26.3594
_cell_measurement_theta_min 2.6344
_cell_volume 1862.19(15)
_computing_cell_refinement 'SAINT V7.34A (Bruker AXS, 2006)'
_computing_data_collection 'APEX2 (Bruker AXS, 2010)'
_computing_data_reduction 'SAINT V7.34A (Bruker AXS, 2006)'
_computing_molecular_graphics 'SHELXTL (Sheldrick, 2008)'
_computing_publication_material SHELXTL
_computing_structure_refinement 'SHELXL-97 (Sheldrick, 2008)'
_computing_structure_solution 'SHELXS-97 (Sheldrick, 2008)'
_diffrn_ambient_temperature 100(2)
_diffrn_detector_area_resol_mean 8.3333
_diffrn_measured_fraction_theta_full 0.998
_diffrn_measured_fraction_theta_max 0.998
_diffrn_measurement_device_type 'Bruker APEX-II CCD'
_diffrn_measurement_method '\f and \w scans'
_diffrn_radiation_monochromator graphite
_diffrn_radiation_source 'fine-focus sealed tube'
_diffrn_radiation_type MoK\a
_diffrn_radiation_wavelength 0.71073
_diffrn_reflns_av_R_equivalents 0.0327
_diffrn_reflns_av_sigmaI/netI 0.0301
_diffrn_reflns_limit_h_max 3
_diffrn_reflns_limit_h_min -6
_diffrn_reflns_limit_k_max 28
_diffrn_reflns_limit_k_min -28
_diffrn_reflns_limit_l_max 19
_diffrn_reflns_limit_l_min -18
_diffrn_reflns_number 16224
_diffrn_reflns_theta_full 26.37
_diffrn_reflns_theta_max 26.37
_diffrn_reflns_theta_min 1.59
_exptl_absorpt_coefficient_mu 0.357
_exptl_absorpt_correction_T_max 0.9486
_exptl_absorpt_correction_T_min 0.8964
_exptl_absorpt_correction_type multi-scan
_exptl_absorpt_process_details 'SADABS V2008/1 (Bruker AXS)'
_exptl_crystal_colour Colorless
_exptl_crystal_density_diffrn 1.555
_exptl_crystal_density_meas ?
_exptl_crystal_density_method 'not measured'
_exptl_crystal_description Acicular
_exptl_crystal_F_000 904
_exptl_crystal_size_max 0.20
_exptl_crystal_size_mid 0.02
_exptl_crystal_size_min 0.02
_refine_diff_density_max 2.608
_refine_diff_density_min -0.450
_refine_diff_density_rms 0.164
_refine_ls_extinction_method none
_refine_ls_goodness_of_fit_ref 1.130
_refine_ls_hydrogen_treatment constr
_refine_ls_matrix_type full
_refine_ls_number_parameters 264
_refine_ls_number_reflns 3807
_refine_ls_number_restraints 0
_refine_ls_restrained_S_all 1.130
_refine_ls_R_factor_all 0.0697
_refine_ls_R_factor_gt 0.0531
_refine_ls_shift/su_max 0.001
_refine_ls_shift/su_mean 0.000
_refine_ls_structure_factor_coef Fsqd
_refine_ls_weighting_details 'calc w=1/[\s^2^(Fo^2^)+(0.0893P)^2^+3.6030P] where P=(Fo^2^+2Fc^2^)/3'
_refine_ls_weighting_scheme calc
_refine_ls_wR_factor_gt 0.1469
_refine_ls_wR_factor_ref 0.1745
_reflns_number_gt 3114
_reflns_number_total 3807
_reflns_threshold_expression >2sigma(I)
_cod_data_source_file ol6b01408_si_004.cif
_cod_data_source_block 110208lt_0m
_cod_depositor_comments
;
The following automatic conversions were performed:

'_exptl_crystal_density_meas' value 'not measured' was changed to '?'
- the value is perceived as not measured.

Automatic conversion script
Id: cif_fix_values 4268 2015-11-12 08:31:59Z antanas 

 Adding full bibliography for 1543677--1543680.cif.
;
_cod_database_code 1543680

loop_
_symmetry_equiv_pos_as_xyz
'x, y, z'
'-x+1/2, y+1/2, -z+1/2'
'-x, -y, -z'
'x-1/2, -y-1/2, z-1/2'

loop_
_atom_site_label
_atom_site_type_symbol
_atom_site_fract_x
_atom_site_fract_y
_atom_site_fract_z
_atom_site_U_iso_or_equiv
_atom_site_adp_type
_atom_site_occupancy
_atom_site_symmetry_multiplicity
_atom_site_calc_flag
_atom_site_refinement_flags
C1 C 0.0785(6) 0.15909(13) 0.63885(19) 0.0152(6) Uani 1 1 d .
C2 C 0.3801(6) 0.09804(13) 0.6006(2) 0.0161(6) Uani 1 1 d .
C3 C -0.2162(6) 0.24546(13) 0.5456(2) 0.0147(6) Uani 1 1 d .
C4 C -0.3797(6) 0.28285(13) 0.4942(2) 0.0173(6) Uani 1 1 d .
C5 C -0.3791(6) 0.28434(14) 0.4053(2) 0.0194(7) Uani 1 1 d .
H5 H -0.4960 0.3086 0.3714 0.023 Uiso 1 1 calc R
C6 C -0.2063(6) 0.25002(14) 0.3662(2) 0.0194(7) Uani 1 1 d .
H6 H -0.2048 0.2509 0.3051 0.023 Uiso 1 1 calc R
C7 C -0.0355(6) 0.21448(14) 0.4154(2) 0.0173(6) Uani 1 1 d .
H7 H 0.0861 0.1921 0.3879 0.021 Uiso 1 1 calc R
C8 C -0.0409(5) 0.21127(13) 0.5047(2) 0.0147(6) Uani 1 1 d .
C9 C 0.3133(6) 0.13428(13) 0.5292(2) 0.0145(6) Uani 1 1 d .
C10 C 0.4398(6) 0.12892(13) 0.4550(2) 0.0152(6) Uani 1 1 d .
H10 H 0.3995 0.1534 0.4064 0.018 Uiso 1 1 calc R
C11 C 0.6297(6) 0.08588(13) 0.4548(2) 0.0165(6) Uani 1 1 d .
C12 C 0.6941(6) 0.05070(13) 0.5264(2) 0.0180(6) Uani 1 1 d .
H12 H 0.8247 0.0222 0.5240 0.022 Uiso 1 1 calc R
C13 C 0.5715(6) 0.05633(13) 0.6013(2) 0.0175(6) Uani 1 1 d .
H13 H 0.6165 0.0328 0.6507 0.021 Uiso 1 1 calc R
C14 C 0.7683(6) 0.07641(13) 0.3769(2) 0.0181(6) Uani 1 1 d .
C15 C 0.8278(8) 0.11050(17) 0.2371(2) 0.0312(9) Uani 1 1 d .
H15A H 1.0099 0.1181 0.2547 0.047 Uiso 1 1 calc R
H15B H 0.7608 0.1403 0.1959 0.047 Uiso 1 1 calc R
H15C H 0.8093 0.0722 0.2099 0.047 Uiso 1 1 calc R
C16 C 0.2329(6) 0.08496(14) 0.7498(2) 0.0183(6) Uani 1 1 d .
H16A H 0.2213 0.0425 0.7409 0.022 Uiso 1 1 calc R
H16B H 0.0795 0.0973 0.7778 0.022 Uiso 1 1 calc R
C17 C 0.4717(7) 0.09844(15) 0.8100(2) 0.0236(7) Uani 1 1 d .
H17A H 0.4802 0.1406 0.8222 0.028 Uiso 1 1 calc R
H17B H 0.6269 0.0874 0.7821 0.028 Uiso 1 1 calc R
C18 C 0.4643(11) 0.0649(2) 0.8946(3) 0.0528(13) Uani 1 1 d .
H18A H 0.6227 0.0740 0.9324 0.063 Uiso 1 1 calc R
H18B H 0.3169 0.0793 0.9240 0.063 Uiso 1 1 calc R
C19 C 0.6840(11) -0.0230(3) 0.8761(4) 0.0761(19) Uani 1 1 d .
H19A H 0.7427 -0.0110 0.8208 0.114 Uiso 1 1 calc R
H19B H 0.6618 -0.0653 0.8765 0.114 Uiso 1 1 calc R
H19C H 0.8118 -0.0117 0.9234 0.114 Uiso 1 1 calc R
N1 N 0.2298(5) 0.11352(11) 0.66536(17) 0.0159(5) Uani 1 1 d .
N2 N 0.1189(5) 0.17180(11) 0.55433(16) 0.0138(5) Uani 1 1 d .
N3 N -0.0814(5) 0.18354(11) 0.68723(17) 0.0168(6) Uani 1 1 d .
O5 O 0.4436(7) 0.00450(15) 0.8873(2) 0.0549(9) Uani 1 1 d .
O1 O -0.1092(4) 0.29122(10) 0.69835(15) 0.0222(5) Uani 1 1 d .
O2 O -0.4978(4) 0.23270(10) 0.67445(15) 0.0199(5) Uani 1 1 d .
O3 O 0.9359(5) 0.04086(11) 0.37167(16) 0.0260(6) Uani 1 1 d .
O4 O 0.6857(5) 0.11197(11) 0.31227(16) 0.0256(6) Uani 1 1 d .
S1 S -0.23456(14) 0.24130(3) 0.65855(5) 0.0141(2) Uani 1 1 d .
Cl1 Cl -0.58979(16) 0.32904(4) 0.54007(5) 0.0245(2) Uani 1 1 d .

loop_
_atom_site_aniso_label
_atom_site_aniso_U_11
_atom_site_aniso_U_22
_atom_site_aniso_U_33
_atom_site_aniso_U_23
_atom_site_aniso_U_13
_atom_site_aniso_U_12
C1 0.0148(14) 0.0181(14) 0.0126(15) 0.0000(11) 0.0008(12) -0.0035(11)
C2 0.0171(14) 0.0164(15) 0.0150(15) -0.0008(11) 0.0023(12) -0.0030(12)
C3 0.0140(14) 0.0168(14) 0.0131(15) 0.0000(11) 0.0013(12) -0.0027(11)
C4 0.0171(14) 0.0177(15) 0.0176(16) -0.0010(12) 0.0043(12) 0.0000(12)
C5 0.0203(15) 0.0219(16) 0.0160(16) 0.0040(12) 0.0016(12) 0.0019(12)
C6 0.0199(15) 0.0253(16) 0.0132(15) 0.0038(12) 0.0022(12) 0.0009(13)
C7 0.0156(14) 0.0223(16) 0.0145(15) -0.0005(12) 0.0046(12) 0.0001(12)
C8 0.0125(14) 0.0161(14) 0.0153(15) 0.0001(11) 0.0001(11) -0.0028(11)
C9 0.0128(13) 0.0147(14) 0.0161(15) -0.0022(11) 0.0023(11) -0.0006(11)
C10 0.0148(14) 0.0160(14) 0.0148(15) -0.0007(11) 0.0011(11) -0.0015(11)
C11 0.0149(14) 0.0170(15) 0.0181(16) -0.0022(12) 0.0039(12) -0.0027(12)
C12 0.0155(14) 0.0160(15) 0.0226(17) -0.0025(12) 0.0019(12) -0.0002(12)
C13 0.0188(15) 0.0162(14) 0.0170(16) 0.0020(12) -0.0005(12) -0.0005(12)
C14 0.0184(15) 0.0172(15) 0.0188(16) -0.0011(12) 0.0027(12) -0.0020(12)
C15 0.043(2) 0.0319(19) 0.0216(19) 0.0051(15) 0.0177(17) 0.0133(16)
C16 0.0198(15) 0.0208(15) 0.0144(15) 0.0044(12) 0.0025(12) 0.0004(12)
C17 0.0239(16) 0.0284(18) 0.0178(16) -0.0030(13) -0.0011(13) 0.0001(14)
C18 0.076(3) 0.043(2) 0.034(2) 0.0080(19) -0.028(2) -0.010(2)
C19 0.046(3) 0.100(5) 0.085(5) -0.035(4) 0.020(3) -0.006(3)
N1 0.0173(12) 0.0183(13) 0.0123(13) 0.0030(10) 0.0025(10) 0.0011(10)
N2 0.0127(12) 0.0174(12) 0.0116(12) -0.0006(9) 0.0024(10) -0.0002(10)
N3 0.0176(12) 0.0194(13) 0.0140(13) 0.0011(10) 0.0042(10) 0.0008(10)
O5 0.060(2) 0.051(2) 0.052(2) 0.0124(16) -0.0046(17) 0.0043(17)
O1 0.0256(12) 0.0214(12) 0.0186(12) -0.0052(9) -0.0020(9) -0.0043(9)
O2 0.0154(11) 0.0290(12) 0.0156(11) -0.0002(9) 0.0034(9) -0.0004(9)
O3 0.0274(13) 0.0291(13) 0.0226(13) 0.0024(10) 0.0076(10) 0.0119(10)
O4 0.0328(13) 0.0270(13) 0.0186(12) 0.0033(10) 0.0115(10) 0.0117(10)
S1 0.0137(4) 0.0177(4) 0.0110(4) -0.0019(3) 0.0020(3) -0.0010(3)
Cl1 0.0268(4) 0.0270(4) 0.0204(4) -0.0002(3) 0.0053(3) 0.0106(3)

loop_
_atom_type_symbol
_atom_type_description
_atom_type_scat_dispersion_real
_atom_type_scat_dispersion_imag
_atom_type_scat_source
C C 0.0033 0.0016 'International Tables Vol C Tables 4.2.6.8 and 6.1.1.4'
H H 0.0000 0.0000 'International Tables Vol C Tables 4.2.6.8 and 6.1.1.4'
N N 0.0061 0.0033 'International Tables Vol C Tables 4.2.6.8 and 6.1.1.4'
O O 0.0106 0.0060 'International Tables Vol C Tables 4.2.6.8 and 6.1.1.4'
S S 0.1246 0.1234 'International Tables Vol C Tables 4.2.6.8 and 6.1.1.4'
Cl Cl 0.1484 0.1585 'International Tables Vol C Tables 4.2.6.8 and 6.1.1.4'

loop_
_geom_angle_atom_site_label_1
_geom_angle_atom_site_label_2
_geom_angle_atom_site_label_3
_geom_angle
N3 C1 N1 123.2(3)
N3 C1 N2 128.4(3)
N1 C1 N2 108.3(3)
N1 C2 C13 129.3(3)
N1 C2 C9 107.8(3)
C13 C2 C9 122.8(3)
C8 C3 C4 118.3(3)
C8 C3 S1 121.2(2)
C4 C3 S1 120.5(2)
C5 C4 C3 121.5(3)
C5 C4 Cl1 117.4(2)
C3 C4 Cl1 121.1(2)
C4 C5 C6 119.3(3)
C4 C5 H5 120.4
C6 C5 H5 120.4
C5 C6 C7 120.6(3)
C5 C6 H6 119.7
C7 C6 H6 119.7
C6 C7 C8 120.4(3)
C6 C7 H7 119.8
C8 C7 H7 119.8
C7 C8 C3 119.8(3)
C7 C8 N2 120.7(3)
C3 C8 N2 119.4(3)
C10 C9 C2 120.0(3)
C10 C9 N2 134.0(3)
C2 C9 N2 105.9(3)
C9 C10 C11 117.3(3)
C9 C10 H10 121.3
C11 C10 H10 121.3
C12 C11 C10 121.7(3)
C12 C11 C14 117.8(3)
C10 C11 C14 120.5(3)
C13 C12 C11 121.4(3)
C13 C12 H12 119.3
C11 C12 H12 119.3
C2 C13 C12 116.7(3)
C2 C13 H13 121.6
C12 C13 H13 121.6
O3 C14 O4 123.3(3)
O3 C14 C11 124.6(3)
O4 C14 C11 112.0(3)
O4 C15 H15A 109.5
O4 C15 H15B 109.5
H15A C15 H15B 109.5
O4 C15 H15C 109.5
H15A C15 H15C 109.5
H15B C15 H15C 109.5
N1 C16 C17 113.4(3)
N1 C16 H16A 108.9
C17 C16 H16A 108.9
N1 C16 H16B 108.9
C17 C16 H16B 108.9
H16A C16 H16B 107.7
C16 C17 C18 109.8(3)
C16 C17 H17A 109.7
C18 C17 H17A 109.7
C16 C17 H17B 109.7
C18 C17 H17B 109.7
H17A C17 H17B 108.2
O5 C18 C17 116.2(4)
O5 C18 H18A 108.2
C17 C18 H18A 108.2
O5 C18 H18B 108.2
C17 C18 H18B 108.2
H18A C18 H18B 107.4
O5 C19 H19A 109.5
O5 C19 H19B 109.5
H19A C19 H19B 109.5
O5 C19 H19C 109.5
H19A C19 H19C 109.5
H19B C19 H19C 109.5
C1 N1 C2 109.6(3)
C1 N1 C16 125.1(3)
C2 N1 C16 125.3(3)
C1 N2 C8 121.2(2)
C1 N2 C9 108.2(2)
C8 N2 C9 130.1(3)
C1 N3 S1 122.1(2)
C18 O5 C19 112.8(4)
C14 O4 C15 116.1(3)
O1 S1 O2 116.26(14)
O1 S1 N3 110.65(14)
O2 S1 N3 107.49(14)
O1 S1 C3 108.54(14)
O2 S1 C3 108.85(14)
N3 S1 C3 104.39(14)

loop_
_geom_bond_atom_site_label_1
_geom_bond_atom_site_label_2
_geom_bond_distance
C1 N3 1.305(4)
C1 N1 1.354(4)
C1 N2 1.382(4)
C2 N1 1.382(4)
C2 C13 1.386(4)
C2 C9 1.405(4)
C3 C8 1.406(4)
C3 C4 1.406(4)
C3 S1 1.770(3)
C4 C5 1.381(4)
C4 Cl1 1.732(3)
C5 C6 1.384(5)
C5 H5 0.9500
C6 C7 1.385(4)
C6 H6 0.9500
C7 C8 1.393(4)
C7 H7 0.9500
C8 N2 1.412(4)
C9 C10 1.388(4)
C9 N2 1.417(4)
C10 C11 1.403(4)
C10 H10 0.9500
C11 C12 1.391(4)
C11 C14 1.486(4)
C12 C13 1.388(5)
C12 H12 0.9500
C13 H13 0.9500
C14 O3 1.208(4)
C14 O4 1.335(4)
C15 O4 1.443(4)
C15 H15A 0.9800
C15 H15B 0.9800
C15 H15C 0.9800
C16 N1 1.467(4)
C16 C17 1.518(4)
C16 H16A 0.9900
C16 H16B 0.9900
C17 C18 1.528(6)
C17 H17A 0.9900
C17 H17B 0.9900
C18 O5 1.399(6)
C18 H18A 0.9900
C18 H18B 0.9900
C19 O5 1.433(7)
C19 H19A 0.9800
C19 H19B 0.9800
C19 H19C 0.9800
N3 S1 1.594(3)
O1 S1 1.434(2)
O2 S1 1.435(2)
